data_1526637
loop_
_publ_author_name
'Kim, Y.-I.'
'Jung, M.-J.'
'Kim, K.H.'

_publ_section_title
;
 Application of inverse pole figure to Rietveld refinement: III. Rietveld
 refinement of Sn O2 thin film using X-ray diffraction data
;
_journal_name_full 'The Korean Journal of Ceramics'
_journal_page_first 354
_journal_page_last 358
_journal_volume 6
_journal_year 2000
_chemical_formula_sum 'O2 Sn'
_chemical_name_systematic 'Sn O2'
_space_group_IT_number 136
_symmetry_space_group_name_Hall '-P 4n 2n'
_symmetry_space_group_name_H-M 'P 42/m n m'
_cell_angle_alpha 90
_cell_angle_beta 90
_cell_angle_gamma 90
_cell_formula_units_Z 2
_cell_length_a 4.7365
_cell_length_b 4.7365
_cell_length_c 3.201
_cell_volume 71.813
_citation_journal_id_ASTM KJCEFW
_cod_data_source_file Kim_KJCEFW_2000_155.cif
_cod_data_source_block O2Sn1
_cod_original_cell_volume 71.81261
_cod_original_formula_sum 'O2 Sn1'
_cod_database_code 1526637

loop_
_symmetry_equiv_pos_as_xyz
x,y,z
-y+1/2,x+1/2,z+1/2
-x,-y,z
y+1/2,-x+1/2,z+1/2
x+1/2,-y+1/2,-z+1/2
y,x,-z
-x+1/2,y+1/2,-z+1/2
-y,-x,-z
-x,-y,-z
y-1/2,-x-1/2,-z-1/2
x,y,-z
-y-1/2,x-1/2,-z-1/2
-x-1/2,y-1/2,z-1/2
-y,-x,z
x-1/2,-y-1/2,z-1/2
y,x,z

loop_
_atom_site_label
_atom_site_type_symbol
_atom_site_fract_x
_atom_site_fract_y
_atom_site_fract_z
_atom_site_occupancy
_atom_site_U_iso_or_equiv
Sn1 Sn+4 0 0 0 1 0.0
O1 O-2 0.307 0.307 0 1 0.0
